data_4065449
loop_
_publ_author_name
'Herbert, David E.'
'Ozerov, Oleg V.'

_publ_section_title
;
 Binuclear Palladium Complexes Supported by Bridged Pincer Ligands
;
_journal_issue 24
_journal_name_full Organometallics
_journal_page_first 6641
_journal_paper_doi 10.1021/om2008056
_journal_volume 30
_journal_year 2011
_chemical_formula_moiety 'C44 H59 N4 P2 Pd2, 0.5(C6 H6), C F3 O3 S'
_chemical_formula_sum 'C48 H62 F3 N4 O3 P2 Pd2 S'
_chemical_formula_weight 1106.82
_chemical_name_systematic
; 
 ? 
;
_space_group_IT_number 61
_symmetry_cell_setting orthorhombic
_symmetry_space_group_name_Hall '-P 2ac 2ab'
_symmetry_space_group_name_H-M 'P b c a'
_atom_sites_solution_hydrogens geom
_atom_sites_solution_primary direct
_atom_sites_solution_secondary difmap
_audit_creation_method SHELXL-97
_cell_angle_alpha 90.00
_cell_angle_beta 90.00
_cell_angle_gamma 90.00
_cell_formula_units_Z 8
_cell_length_a 16.545(6)
_cell_length_b 24.021(9)
_cell_length_c 25.028(9)
_cell_measurement_reflns_used 5897
_cell_measurement_temperature 110(2)
_cell_measurement_theta_max 21.42
_cell_measurement_theta_min 2.21
_cell_volume 9947(6)
_computing_cell_refinement 'Bruker SMART'
_computing_data_collection 'Bruker SMART'
_computing_data_reduction 'Bruker SAINT'
_computing_molecular_graphics 'Bruker SHELXTL'
_computing_publication_material 'Bruker SHELXTL'
_computing_structure_refinement 'SHELXL-97 (Sheldrick, 2008)'
_computing_structure_solution 'SHELXS-97 (Sheldrick, 2008)'
_diffrn_ambient_temperature 110(2)
_diffrn_measured_fraction_theta_full 0.989
_diffrn_measured_fraction_theta_max 0.989
_diffrn_measurement_device_type 'CCD area detector'
_diffrn_measurement_method 'phi and omega scans'
_diffrn_radiation_monochromator graphite
_diffrn_radiation_source 'normal-focus sealed tube'
_diffrn_radiation_type MoK\a
_diffrn_radiation_wavelength 0.71073
_diffrn_reflns_av_R_equivalents 0.1419
_diffrn_reflns_av_sigmaI/netI 0.0831
_diffrn_reflns_limit_h_max 21
_diffrn_reflns_limit_h_min -21
_diffrn_reflns_limit_k_max 31
_diffrn_reflns_limit_k_min -31
_diffrn_reflns_limit_l_max 32
_diffrn_reflns_limit_l_min -32
_diffrn_reflns_number 110280
_diffrn_reflns_theta_full 27.86
_diffrn_reflns_theta_max 27.86
_diffrn_reflns_theta_min 1.63
_exptl_absorpt_coefficient_mu 0.884
_exptl_absorpt_correction_T_max 0.7456
_exptl_absorpt_correction_T_min 0.6070
_exptl_absorpt_correction_type multi-scan
_exptl_absorpt_process_details SADABS
_exptl_crystal_colour green
_exptl_crystal_density_diffrn 1.478
_exptl_crystal_density_method 'not measured'
_exptl_crystal_description block
_exptl_crystal_F_000 4536
_exptl_crystal_size_max 0.10
_exptl_crystal_size_mid 0.07
_exptl_crystal_size_min 0.04
_refine_diff_density_max 0.827
_refine_diff_density_min -1.098
_refine_diff_density_rms 0.132
_refine_ls_extinction_method none
_refine_ls_goodness_of_fit_ref 1.020
_refine_ls_hydrogen_treatment constr
_refine_ls_matrix_type full
_refine_ls_number_parameters 580
_refine_ls_number_reflns 11725
_refine_ls_number_restraints 0
_refine_ls_restrained_S_all 1.020
_refine_ls_R_factor_all 0.0903
_refine_ls_R_factor_gt 0.0469
_refine_ls_shift/su_max 0.001
_refine_ls_shift/su_mean 0.000
_refine_ls_structure_factor_coef Fsqd
_refine_ls_weighting_details 'calc w=1/[\s^2^(Fo^2^)+(0.0273P)^2^+19.8838P] where P=(Fo^2^+2Fc^2^)/3'
_refine_ls_weighting_scheme calc
_refine_ls_wR_factor_gt 0.0936
_refine_ls_wR_factor_ref 0.1118
_reflns_number_gt 7742
_reflns_number_total 11725
_reflns_threshold_expression >2sigma(I)
_cod_data_source_file om2008056_si_002.cif
_cod_data_source_block oz306_ortho
_cod_depositor_comments
;
The following automatic conversions were performed:

'_symmetry_cell_setting' value 'Orthorhombic' changed to
'orthorhombic' according to
/home/saulius/struct/CIF-dictionaries/cif_core.dic dictionary named
'cif_core.dic' version 2.4.1 from 2010-06-29.

Automatic conversion script
Id: cif_fix_values 1715 2011-07-08 13:25:40Z adriana 
;
_cod_original_sg_symbol_H-M Pbca
_cod_database_code 4065449

loop_
_symmetry_equiv_pos_as_xyz
'x, y, z'
'-x+1/2, -y, z+1/2'
'-x, y+1/2, -z+1/2'
'x+1/2, -y+1/2, -z'
'-x, -y, -z'
'x-1/2, y, -z-1/2'
'x, -y-1/2, z-1/2'
'-x-1/2, y-1/2, z'

loop_
_atom_site_label
_atom_site_type_symbol
_atom_site_fract_x
_atom_site_fract_y
_atom_site_fract_z
_atom_site_U_iso_or_equiv
_atom_site_adp_type
_atom_site_occupancy
_atom_site_symmetry_multiplicity
_atom_site_calc_flag
_atom_site_refinement_flags
C1 C 0.4166(3) 0.36215(17) -0.00301(17) 0.0207(9) Uani 1 1 d .
C2 C 0.4460(3) 0.35850(18) 0.04943(17) 0.0213(9) Uani 1 1 d .
C3 C 0.5200(3) 0.38294(17) 0.06419(18) 0.0224(9) Uani 1 1 d .
H3 H 0.5396 0.3785 0.0996 0.027 Uiso 1 1 calc R
C4 C 0.5646(3) 0.41362(18) 0.02723(18) 0.0238(10) Uani 1 1 d .
C5 C 0.5355(3) 0.41625(18) -0.02504(19) 0.0263(10) Uani 1 1 d .
H5 H 0.5658 0.4362 -0.0510 0.032 Uiso 1 1 calc R
C6 C 0.4641(3) 0.39102(18) -0.04055(19) 0.0259(10) Uani 1 1 d .
H6 H 0.4471 0.3932 -0.0767 0.031 Uiso 1 1 calc R
C7 C 0.6393(3) 0.44442(19) 0.0446(2) 0.0301(11) Uani 1 1 d .
H7A H 0.6242 0.4813 0.0579 0.045 Uiso 1 1 calc R
H7B H 0.6760 0.4485 0.0141 0.045 Uiso 1 1 calc R
H7C H 0.6664 0.4235 0.0730 0.045 Uiso 1 1 calc R
C8 C 0.4379(3) 0.2802(2) 0.13929(19) 0.0294(11) Uani 1 1 d .
H8 H 0.4819 0.3032 0.1555 0.035 Uiso 1 1 calc R
C9 C 0.3339(3) 0.38041(18) 0.13607(18) 0.0257(10) Uani 1 1 d .
H9 H 0.2899 0.3636 0.1582 0.031 Uiso 1 1 calc R
C10 C 0.4769(3) 0.2335(2) 0.1067(2) 0.0444(14) Uani 1 1 d .
H10A H 0.5079 0.2092 0.1305 0.067 Uiso 1 1 calc R
H10B H 0.5132 0.2497 0.0799 0.067 Uiso 1 1 calc R
H10C H 0.4347 0.2118 0.0888 0.067 Uiso 1 1 calc R
C11 C 0.3862(3) 0.2561(2) 0.18451(19) 0.0358(12) Uani 1 1 d .
H11A H 0.3422 0.2338 0.1693 0.054 Uiso 1 1 calc R
H11B H 0.3634 0.2865 0.2058 0.054 Uiso 1 1 calc R
H11C H 0.4198 0.2324 0.2074 0.054 Uiso 1 1 calc R
C12 C 0.3939(3) 0.4084(2) 0.17426(19) 0.0364(12) Uani 1 1 d .
H12A H 0.4353 0.4281 0.1535 0.055 Uiso 1 1 calc R
H12B H 0.4198 0.3801 0.1966 0.055 Uiso 1 1 calc R
H12C H 0.3651 0.4350 0.1970 0.055 Uiso 1 1 calc R
C13 C 0.2952(3) 0.4246(2) 0.09930(19) 0.0325(11) Uani 1 1 d .
H13A H 0.2664 0.4521 0.1211 0.049 Uiso 1 1 calc R
H13B H 0.2570 0.4065 0.0749 0.049 Uiso 1 1 calc R
H13C H 0.3375 0.4433 0.0786 0.049 Uiso 1 1 calc R
C14 C 0.2893(3) 0.35790(17) -0.05177(16) 0.0210(9) Uani 1 1 d .
C15 C 0.2297(3) 0.32501(17) -0.07745(17) 0.0208(9) Uani 1 1 d .
C16 C 0.1772(3) 0.34960(19) -0.11477(16) 0.0237(10) Uani 1 1 d .
H16 H 0.1397 0.3264 -0.1330 0.028 Uiso 1 1 calc R
C17 C 0.1776(3) 0.40570(19) -0.12624(17) 0.0245(10) Uani 1 1 d .
C18 C 0.2344(3) 0.43829(19) -0.09945(18) 0.0274(10) Uani 1 1 d .
H18 H 0.2364 0.4772 -0.1062 0.033 Uiso 1 1 calc R
C19 C 0.2879(3) 0.41518(18) -0.06334(18) 0.0253(10) Uani 1 1 d .
H19 H 0.3251 0.4389 -0.0456 0.030 Uiso 1 1 calc R
C20 C 0.1173(3) 0.4312(2) -0.16471(19) 0.0327(11) Uani 1 1 d .
H20A H 0.1087 0.4058 -0.1948 0.049 Uiso 1 1 calc R
H20B H 0.1384 0.4667 -0.1780 0.049 Uiso 1 1 calc R
H20C H 0.0659 0.4375 -0.1462 0.049 Uiso 1 1 calc R
C21 C 0.2220(2) 0.26562(18) -0.06887(17) 0.0218(9) Uani 1 1 d .
H21 H 0.2018 0.2439 -0.0976 0.026 Uiso 1 1 calc R
C22 C 0.2337(3) 0.17897(16) -0.02533(17) 0.0210(9) Uani 1 1 d .
H22A H 0.2248 0.1655 -0.0622 0.025 Uiso 1 1 calc R
H22B H 0.1867 0.1676 -0.0034 0.025 Uiso 1 1 calc R
C23 C 0.3109(3) 0.15262(19) -0.00266(17) 0.0258(10) Uani 1 1 d .
H23A H 0.3242 0.1185 -0.0231 0.031 Uiso 1 1 calc R
H23B H 0.3565 0.1790 -0.0065 0.031 Uiso 1 1 calc R
C24 C 0.3249(3) 0.09057(19) 0.07037(17) 0.0241(10) Uani 1 1 d .
H24 H 0.3551 0.0690 0.0456 0.029 Uiso 1 1 calc R
C25 C 0.3113(2) 0.06637(17) 0.12263(17) 0.0210(9) Uani 1 1 d .
C26 C 0.2410(2) 0.07850(17) 0.15336(16) 0.0188(9) Uani 1 1 d .
C27 C 0.2334(3) 0.04934(17) 0.20180(17) 0.0212(9) Uani 1 1 d .
H27 H 0.1876 0.0564 0.2237 0.025 Uiso 1 1 calc R
C28 C 0.2896(3) 0.01109(18) 0.21865(17) 0.0245(10) Uani 1 1 d .
H28 H 0.2812 -0.0076 0.2516 0.029 Uiso 1 1 calc R
C29 C 0.3593(3) -0.00138(18) 0.18851(19) 0.0264(10) Uani 1 1 d .
C30 C 0.3668(3) 0.02627(18) 0.14075(19) 0.0248(10) Uani 1 1 d .
H30 H 0.4120 0.0178 0.1187 0.030 Uiso 1 1 calc R
C31 C 0.4209(3) -0.0428(2) 0.2077(2) 0.0357(12) Uani 1 1 d .
H31A H 0.4486 -0.0593 0.1769 0.054 Uiso 1 1 calc R
H31B H 0.3939 -0.0721 0.2282 0.054 Uiso 1 1 calc R
H31C H 0.4605 -0.0239 0.2305 0.054 Uiso 1 1 calc R
C32 C 0.1048(2) 0.11778(17) 0.15639(15) 0.0181(9) Uani 1 1 d .
C33 C 0.0667(3) 0.16936(18) 0.16261(16) 0.0198(9) Uani 1 1 d .
C34 C -0.0141(3) 0.17236(19) 0.17925(17) 0.0237(10) Uani 1 1 d .
H34 H -0.0392 0.2077 0.1830 0.028 Uiso 1 1 calc R
C35 C -0.0581(3) 0.1246(2) 0.19037(18) 0.0259(10) Uani 1 1 d .
C36 C -0.0191(3) 0.07345(19) 0.18380(17) 0.0240(10) Uani 1 1 d .
H36 H -0.0483 0.0402 0.1910 0.029 Uiso 1 1 calc R
C37 C 0.0598(3) 0.06951(18) 0.16738(17) 0.0236(10) Uani 1 1 d .
H37 H 0.0842 0.0339 0.1634 0.028 Uiso 1 1 calc R
C38 C -0.1451(3) 0.1284(2) 0.2083(2) 0.0341(12) Uani 1 1 d .
H38A H -0.1474 0.1271 0.2474 0.051 Uiso 1 1 calc R
H38B H -0.1757 0.0970 0.1935 0.051 Uiso 1 1 calc R
H38C H -0.1685 0.1634 0.1957 0.051 Uiso 1 1 calc R
C39 C 0.1553(3) 0.26081(19) 0.21316(18) 0.0256(10) Uani 1 1 d .
H39 H 0.1963 0.2905 0.2062 0.031 Uiso 1 1 calc R
C40 C 0.1949(3) 0.2168(2) 0.24886(18) 0.0339(11) Uani 1 1 d .
H40A H 0.2148 0.2344 0.2816 0.051 Uiso 1 1 calc R
H40B H 0.2402 0.1996 0.2298 0.051 Uiso 1 1 calc R
H40C H 0.1551 0.1881 0.2580 0.051 Uiso 1 1 calc R
C41 C 0.0832(3) 0.2880(2) 0.24150(19) 0.0305(11) Uani 1 1 d .
H41A H 0.0417 0.2598 0.2485 0.046 Uiso 1 1 calc R
H41B H 0.0606 0.3173 0.2187 0.046 Uiso 1 1 calc R
H41C H 0.1012 0.3042 0.2754 0.046 Uiso 1 1 calc R
C42 C 0.0666(3) 0.27963(19) 0.11233(18) 0.0249(10) Uani 1 1 d .
H42 H 0.0169 0.2868 0.1341 0.030 Uiso 1 1 calc R
C43 C 0.0396(3) 0.2564(2) 0.05788(19) 0.0368(12) Uani 1 1 d .
H43A H 0.0021 0.2825 0.0410 0.055 Uiso 1 1 calc R
H43B H 0.0127 0.2205 0.0631 0.055 Uiso 1 1 calc R
H43C H 0.0870 0.2513 0.0349 0.055 Uiso 1 1 calc R
C44 C 0.1114(3) 0.33500(19) 0.1056(2) 0.0316(11) Uani 1 1 d .
H44A H 0.1588 0.3295 0.0828 0.047 Uiso 1 1 calc R
H44B H 0.1288 0.3486 0.1407 0.047 Uiso 1 1 calc R
H44C H 0.0752 0.3624 0.0891 0.047 Uiso 1 1 calc R
C45 C 0.3534(3) 0.3457(2) 0.33220(19) 0.0354(12) Uani 1 1 d .
F1 F 0.37055(18) 0.34851(16) 0.38430(11) 0.0530(9) Uani 1 1 d .
F2 F 0.41542(19) 0.36931(17) 0.30685(13) 0.0606(10) Uani 1 1 d .
F3 F 0.3556(2) 0.29168(14) 0.31904(14) 0.0614(10) Uani 1 1 d .
N3 N 0.3446(2) 0.33431(15) -0.01665(14) 0.0210(8) Uani 1 1 d .
N4 N 0.1845(2) 0.11686(14) 0.13547(14) 0.0200(8) Uani 1 1 d .
N5 N 0.2402(2) 0.24003(14) -0.02549(13) 0.0187(7) Uani 1 1 d .
N6 N 0.3000(2) 0.13833(14) 0.05448(13) 0.0199(7) Uani 1 1 d .
O1 O 0.2668(2) 0.43316(14) 0.33461(15) 0.0453(10) Uani 1 1 d .
O2 O 0.20052(19) 0.34386(15) 0.34562(12) 0.0341(8) Uani 1 1 d .
O3 O 0.2528(2) 0.37101(13) 0.25856(12) 0.0304(8) Uani 1 1 d .
P1 P 0.37812(7) 0.32481(5) 0.09525(4) 0.0196(2) Uani 1 1 d .
P2 P 0.12881(6) 0.22909(5) 0.14856(4) 0.0185(2) Uani 1 1 d .
Pd1 Pd 0.297249(19) 0.280761(13) 0.038058(12) 0.01764(8) Uani 1 1 d .
H1 H 0.2502 0.2533 0.0889 0.021 Uiso 1 1 d R
Pd2 Pd 0.226930(18) 0.188415(13) 0.102367(12) 0.01707(8) Uani 1 1 d .
S1 S 0.25695(7) 0.37739(5) 0.31566(4) 0.0260(2) Uani 1 1 d .
C52 C 0.4396(3) 0.0056(3) 0.9624(2) 0.0514(16) Uani 1 1 d .
H52 H 0.3980 0.0095 0.9365 0.062 Uiso 1 1 calc R
C51 C 0.4903(4) 0.0498(3) 0.9729(3) 0.0532(16) Uani 1 1 d .
H51 H 0.4838 0.0841 0.9545 0.064 Uiso 1 1 calc R
C50 C 0.4489(4) -0.0438(3) 0.9891(3) 0.0573(18) Uani 1 1 d .
H50 H 0.4136 -0.0741 0.9816 0.069 Uiso 1 1 calc R

loop_
_atom_site_aniso_label
_atom_site_aniso_U_11
_atom_site_aniso_U_22
_atom_site_aniso_U_33
_atom_site_aniso_U_23
_atom_site_aniso_U_13
_atom_site_aniso_U_12
C1 0.021(2) 0.018(2) 0.023(2) -0.0010(18) 0.0047(17) -0.0035(17)
C2 0.019(2) 0.022(2) 0.023(2) -0.0015(18) 0.0040(17) -0.0023(17)
C3 0.024(2) 0.019(2) 0.024(2) -0.0025(18) -0.0015(18) -0.0023(18)
C4 0.020(2) 0.019(2) 0.032(3) -0.0008(19) 0.0008(19) -0.0012(17)
C5 0.026(2) 0.019(2) 0.034(3) 0.0001(19) 0.007(2) -0.0053(18)
C6 0.027(2) 0.025(2) 0.026(2) -0.003(2) 0.0017(19) -0.0034(19)
C7 0.025(2) 0.020(2) 0.046(3) 0.000(2) -0.004(2) -0.0038(19)
C8 0.024(2) 0.034(3) 0.030(3) 0.006(2) -0.004(2) -0.003(2)
C9 0.030(2) 0.023(2) 0.024(2) -0.0032(19) 0.0090(19) -0.0045(19)
C10 0.029(3) 0.038(3) 0.066(4) 0.012(3) -0.003(3) 0.011(2)
C11 0.034(3) 0.047(3) 0.026(3) 0.015(2) -0.009(2) -0.015(2)
C12 0.046(3) 0.034(3) 0.029(3) -0.012(2) 0.007(2) -0.010(2)
C13 0.035(3) 0.026(3) 0.036(3) -0.008(2) 0.008(2) 0.007(2)
C14 0.024(2) 0.019(2) 0.020(2) 0.0015(17) 0.0074(17) 0.0000(17)
C15 0.021(2) 0.021(2) 0.020(2) -0.0003(17) 0.0023(17) -0.0012(18)
C16 0.024(2) 0.030(3) 0.017(2) 0.0004(18) 0.0039(17) -0.0040(19)
C17 0.024(2) 0.030(3) 0.020(2) 0.0044(19) 0.0066(18) 0.0040(19)
C18 0.030(3) 0.022(2) 0.030(3) 0.005(2) 0.003(2) -0.0001(19)
C19 0.025(2) 0.022(2) 0.029(2) 0.0006(19) 0.0002(19) -0.0010(19)
C20 0.034(3) 0.035(3) 0.029(3) 0.006(2) -0.001(2) 0.007(2)
C21 0.022(2) 0.024(2) 0.020(2) -0.0035(18) -0.0010(18) -0.0007(18)
C22 0.030(2) 0.016(2) 0.017(2) -0.0022(16) 0.0034(18) -0.0078(18)
C23 0.032(3) 0.025(2) 0.021(2) 0.0012(18) 0.0118(19) -0.003(2)
C24 0.023(2) 0.024(2) 0.025(2) -0.0019(19) 0.0052(18) -0.0005(18)
C25 0.021(2) 0.018(2) 0.025(2) 0.0020(17) 0.0023(18) -0.0011(17)
C26 0.021(2) 0.017(2) 0.018(2) -0.0012(16) -0.0020(17) -0.0011(17)
C27 0.022(2) 0.023(2) 0.019(2) 0.0000(17) -0.0003(18) -0.0031(18)
C28 0.032(3) 0.019(2) 0.022(2) 0.0039(18) -0.0017(19) -0.0021(19)
C29 0.030(3) 0.018(2) 0.031(3) -0.0027(19) -0.011(2) -0.0001(19)
C30 0.020(2) 0.020(2) 0.035(3) -0.006(2) 0.0003(19) -0.0007(18)
C31 0.036(3) 0.029(3) 0.043(3) 0.003(2) -0.012(2) 0.010(2)
C32 0.017(2) 0.024(2) 0.013(2) 0.0057(16) 0.0007(16) 0.0020(17)
C33 0.021(2) 0.019(2) 0.019(2) 0.0032(17) -0.0016(17) -0.0007(17)
C34 0.023(2) 0.025(2) 0.023(2) -0.0007(19) 0.0030(18) 0.0046(18)
C35 0.019(2) 0.037(3) 0.022(2) 0.005(2) 0.0014(18) 0.0007(19)
C36 0.022(2) 0.027(2) 0.023(2) 0.0075(19) 0.0007(18) -0.0047(19)
C37 0.027(2) 0.019(2) 0.025(2) 0.0046(18) -0.0006(19) -0.0007(18)
C38 0.024(3) 0.034(3) 0.044(3) 0.005(2) 0.006(2) -0.001(2)
C39 0.020(2) 0.030(3) 0.027(2) -0.004(2) 0.0014(19) -0.0044(18)
C40 0.036(3) 0.046(3) 0.019(2) 0.003(2) -0.006(2) 0.002(2)
C41 0.029(3) 0.035(3) 0.028(3) -0.014(2) 0.007(2) -0.006(2)
C42 0.018(2) 0.028(3) 0.029(3) 0.006(2) 0.0001(18) 0.0038(19)
C43 0.037(3) 0.042(3) 0.031(3) 0.010(2) -0.010(2) 0.002(2)
C44 0.031(3) 0.023(2) 0.040(3) 0.010(2) 0.001(2) 0.003(2)
C45 0.037(3) 0.052(4) 0.018(2) -0.001(2) -0.001(2) 0.004(2)
F1 0.0382(18) 0.100(3) 0.0210(16) -0.0043(16) -0.0044(13) 0.0137(18)
F2 0.0333(18) 0.107(3) 0.0418(19) 0.0051(19) 0.0050(15) -0.0052(19)
F3 0.066(2) 0.049(2) 0.069(2) -0.0116(18) -0.0156(19) 0.0288(18)
N3 0.026(2) 0.0200(19) 0.0170(18) -0.0002(15) -0.0023(15) -0.0047(15)
N4 0.0186(18) 0.0175(18) 0.0240(19) 0.0048(15) -0.0004(15) -0.0010(14)
N5 0.0235(19) 0.0185(18) 0.0142(18) -0.0027(14) 0.0027(14) -0.0038(15)
N6 0.0187(18) 0.0196(18) 0.0213(19) -0.0020(15) 0.0025(14) -0.0032(15)
O1 0.068(3) 0.0239(19) 0.044(2) -0.0112(16) 0.0011(19) 0.0022(18)
O2 0.0350(19) 0.044(2) 0.0232(17) 0.0073(15) 0.0023(14) -0.0043(16)
O3 0.0385(19) 0.0360(19) 0.0166(16) 0.0021(14) -0.0017(14) -0.0011(15)
P1 0.0195(5) 0.0199(6) 0.0193(6) -0.0008(4) -0.0008(4) -0.0015(4)
P2 0.0180(5) 0.0186(6) 0.0188(6) 0.0010(4) 0.0013(4) 0.0011(4)
Pd1 0.01934(16) 0.01731(16) 0.01628(16) -0.00025(13) 0.00195(13) -0.00240(13)
Pd2 0.01807(16) 0.01697(16) 0.01616(16) 0.00126(13) 0.00278(12) -0.00069(13)
S1 0.0331(6) 0.0237(6) 0.0211(6) -0.0002(5) 0.0019(5) 0.0015(5)
C52 0.037(3) 0.071(5) 0.046(4) -0.022(3) 0.014(3) -0.015(3)
C51 0.045(4) 0.056(4) 0.058(4) -0.012(3) 0.021(3) -0.014(3)
C50 0.043(4) 0.059(4) 0.070(5) -0.028(4) 0.017(3) -0.025(3)

loop_
_atom_type_symbol
_atom_type_description
_atom_type_scat_dispersion_real
_atom_type_scat_dispersion_imag
_atom_type_scat_source
C C 0.0033 0.0016 'International Tables Vol C Tables 4.2.6.8 and 6.1.1.4'
H H 0.0000 0.0000 'International Tables Vol C Tables 4.2.6.8 and 6.1.1.4'
N N 0.0061 0.0033 'International Tables Vol C Tables 4.2.6.8 and 6.1.1.4'
O O 0.0106 0.0060 'International Tables Vol C Tables 4.2.6.8 and 6.1.1.4'
F F 0.0171 0.0103 'International Tables Vol C Tables 4.2.6.8 and 6.1.1.4'
P P 0.1023 0.0942 'International Tables Vol C Tables 4.2.6.8 and 6.1.1.4'
S S 0.1246 0.1234 'International Tables Vol C Tables 4.2.6.8 and 6.1.1.4'
Pd Pd -0.9988 1.0072 'International Tables Vol C Tables 4.2.6.8 and 6.1.1.4'

loop_
_geom_angle_atom_site_label_1
_geom_angle_atom_site_label_2
_geom_angle_atom_site_label_3
_geom_angle
_geom_angle_site_symmetry_1
_geom_angle_site_symmetry_3
C2 C1 N3 119.4(4) . .
C2 C1 C6 117.5(4) . .
N3 C1 C6 123.0(4) . .
C1 C2 C3 121.4(4) . .
C1 C2 P1 114.1(3) . .
C3 C2 P1 124.3(3) . .
C4 C3 C2 120.5(4) . .
C4 C3 H3 119.8 . .
C2 C3 H3 119.8 . .
C3 C4 C5 117.6(4) . .
C3 C4 C7 120.2(4) . .
C5 C4 C7 122.1(4) . .
C6 C5 C4 122.6(4) . .
C6 C5 H5 118.7 . .
C4 C5 H5 118.7 . .
C5 C6 C1 120.4(4) . .
C5 C6 H6 119.8 . .
C1 C6 H6 119.8 . .
C4 C7 H7A 109.5 . .
C4 C7 H7B 109.5 . .
H7A C7 H7B 109.5 . .
C4 C7 H7C 109.5 . .
H7A C7 H7C 109.5 . .
H7B C7 H7C 109.5 . .
C10 C8 C11 110.6(4) . .
C10 C8 P1 109.7(3) . .
C11 C8 P1 111.4(3) . .
C10 C8 H8 108.4 . .
C11 C8 H8 108.4 . .
P1 C8 H8 108.4 . .
C12 C9 C13 109.8(4) . .
C12 C9 P1 114.1(3) . .
C13 C9 P1 109.5(3) . .
C12 C9 H9 107.7 . .
C13 C9 H9 107.7 . .
P1 C9 H9 107.7 . .
C8 C10 H10A 109.5 . .
C8 C10 H10B 109.5 . .
H10A C10 H10B 109.5 . .
C8 C10 H10C 109.5 . .
H10A C10 H10C 109.5 . .
H10B C10 H10C 109.5 . .
C8 C11 H11A 109.5 . .
C8 C11 H11B 109.5 . .
H11A C11 H11B 109.5 . .
C8 C11 H11C 109.5 . .
H11A C11 H11C 109.5 . .
H11B C11 H11C 109.5 . .
C9 C12 H12A 109.5 . .
C9 C12 H12B 109.5 . .
H12A C12 H12B 109.5 . .
C9 C12 H12C 109.5 . .
H12A C12 H12C 109.5 . .
H12B C12 H12C 109.5 . .
C9 C13 H13A 109.5 . .
C9 C13 H13B 109.5 . .
H13A C13 H13B 109.5 . .
C9 C13 H13C 109.5 . .
H13A C13 H13C 109.5 . .
H13B C13 H13C 109.5 . .
N3 C14 C19 122.8(4) . .
N3 C14 C15 121.2(4) . .
C19 C14 C15 116.1(4) . .
C16 C15 C14 119.8(4) . .
C16 C15 C21 117.3(4) . .
C14 C15 C21 122.9(4) . .
C17 C16 C15 123.2(4) . .
C17 C16 H16 118.4 . .
C15 C16 H16 118.4 . .
C16 C17 C18 116.8(4) . .
C16 C17 C20 121.7(4) . .
C18 C17 C20 121.5(4) . .
C19 C18 C17 121.4(4) . .
C19 C18 H18 119.3 . .
C17 C18 H18 119.3 . .
C18 C19 C14 122.6(4) . .
C18 C19 H19 118.7 . .
C14 C19 H19 118.7 . .
C17 C20 H20A 109.5 . .
C17 C20 H20B 109.5 . .
H20A C20 H20B 109.5 . .
C17 C20 H20C 109.5 . .
H20A C20 H20C 109.5 . .
H20B C20 H20C 109.5 . .
N5 C21 C15 125.2(4) . .
N5 C21 H21 117.4 . .
C15 C21 H21 117.4 . .
N5 C22 C23 110.6(3) . .
N5 C22 H22A 109.5 . .
C23 C22 H22A 109.5 . .
N5 C22 H22B 109.5 . .
C23 C22 H22B 109.5 . .
H22A C22 H22B 108.1 . .
N6 C23 C22 110.6(3) . .
N6 C23 H23A 109.5 . .
C22 C23 H23A 109.5 . .
N6 C23 H23B 109.5 . .
C22 C23 H23B 109.5 . .
H23A C23 H23B 108.1 . .
N6 C24 C25 126.1(4) . .
N6 C24 H24 116.9 . .
C25 C24 H24 116.9 . .
C30 C25 C26 119.9(4) . .
C30 C25 C24 117.7(4) . .
C26 C25 C24 122.1(4) . .
N4 C26 C27 123.2(4) . .
N4 C26 C25 120.8(4) . .
C27 C26 C25 115.9(4) . .
C28 C27 C26 122.5(4) . .
C28 C27 H27 118.8 . .
C26 C27 H27 118.8 . .
C27 C28 C29 122.1(4) . .
C27 C28 H28 118.9 . .
C29 C28 H28 118.9 . .
C30 C29 C28 115.9(4) . .
C30 C29 C31 122.5(4) . .
C28 C29 C31 121.6(4) . .
C29 C30 C25 123.6(4) . .
C29 C30 H30 118.2 . .
C25 C30 H30 118.2 . .
C29 C31 H31A 109.5 . .
C29 C31 H31B 109.5 . .
H31A C31 H31B 109.5 . .
C29 C31 H31C 109.5 . .
H31A C31 H31C 109.5 . .
H31B C31 H31C 109.5 . .
C33 C32 C37 118.1(4) . .
C33 C32 N4 118.3(4) . .
C37 C32 N4 123.5(4) . .
C32 C33 C34 120.6(4) . .
C32 C33 P2 115.3(3) . .
C34 C33 P2 124.2(3) . .
C35 C34 C33 121.2(4) . .
C35 C34 H34 119.4 . .
C33 C34 H34 119.4 . .
C34 C35 C36 117.5(4) . .
C34 C35 C38 120.7(4) . .
C36 C35 C38 121.9(4) . .
C37 C36 C35 122.4(4) . .
C37 C36 H36 118.8 . .
C35 C36 H36 118.8 . .
C36 C37 C32 120.4(4) . .
C36 C37 H37 119.8 . .
C32 C37 H37 119.8 . .
C35 C38 H38A 109.5 . .
C35 C38 H38B 109.5 . .
H38A C38 H38B 109.5 . .
C35 C38 H38C 109.5 . .
H38A C38 H38C 109.5 . .
H38B C38 H38C 109.5 . .
C40 C39 C41 110.9(4) . .
C40 C39 P2 109.2(3) . .
C41 C39 P2 113.4(3) . .
C40 C39 H39 107.7 . .
C41 C39 H39 107.7 . .
P2 C39 H39 107.7 . .
C39 C40 H40A 109.5 . .
C39 C40 H40B 109.5 . .
H40A C40 H40B 109.5 . .
C39 C40 H40C 109.5 . .
H40A C40 H40C 109.5 . .
H40B C40 H40C 109.5 . .
C39 C41 H41A 109.5 . .
C39 C41 H41B 109.5 . .
H41A C41 H41B 109.5 . .
C39 C41 H41C 109.5 . .
H41A C41 H41C 109.5 . .
H41B C41 H41C 109.5 . .
C44 C42 C43 111.0(4) . .
C44 C42 P2 110.9(3) . .
C43 C42 P2 111.1(3) . .
C44 C42 H42 107.9 . .
C43 C42 H42 107.9 . .
P2 C42 H42 107.9 . .
C42 C43 H43A 109.5 . .
C42 C43 H43B 109.5 . .
H43A C43 H43B 109.5 . .
C42 C43 H43C 109.5 . .
H43A C43 H43C 109.5 . .
H43B C43 H43C 109.5 . .
C42 C44 H44A 109.5 . .
C42 C44 H44B 109.5 . .
H44A C44 H44B 109.5 . .
C42 C44 H44C 109.5 . .
H44A C44 H44C 109.5 . .
H44B C44 H44C 109.5 . .
F2 C45 F1 106.2(4) . .
F2 C45 F3 106.0(4) . .
F1 C45 F3 106.5(4) . .
F2 C45 S1 112.9(4) . .
F1 C45 S1 112.8(3) . .
F3 C45 S1 111.9(4) . .
C14 N3 C1 121.1(3) . .
C14 N3 Pd1 115.5(3) . .
C1 N3 Pd1 117.5(3) . .
C26 N4 C32 121.2(3) . .
C26 N4 Pd2 117.4(3) . .
C32 N4 Pd2 117.3(3) . .
C21 N5 C22 117.6(3) . .
C21 N5 Pd1 121.7(3) . .
C22 N5 Pd1 119.8(3) . .
C24 N6 C23 117.9(4) . .
C24 N6 Pd2 121.6(3) . .
C23 N6 Pd2 119.5(3) . .
C2 P1 C8 108.1(2) . .
C2 P1 C9 106.0(2) . .
C8 P1 C9 107.9(2) . .
C2 P1 Pd1 100.31(15) . .
C8 P1 Pd1 115.73(16) . .
C9 P1 Pd1 117.70(16) . .
C33 P2 C42 107.7(2) . .
C33 P2 C39 107.1(2) . .
C42 P2 C39 107.1(2) . .
C33 P2 Pd2 99.72(15) . .
C42 P2 Pd2 116.43(15) . .
C39 P2 Pd2 117.77(15) . .
N3 Pd1 N5 87.57(13) . .
N3 Pd1 P1 84.32(10) . .
N5 Pd1 P1 169.07(10) . .
N3 Pd1 Pd2 170.01(10) . .
N5 Pd1 Pd2 83.47(10) . .
P1 Pd1 Pd2 103.96(4) . .
N3 Pd1 H1 164.6 . .
N5 Pd1 H1 100.9 . .
P1 Pd1 H1 88.7 . .
Pd2 Pd1 H1 24.6 . .
N4 Pd2 N6 86.95(14) . .
N4 Pd2 P2 84.68(10) . .
N6 Pd2 P2 167.89(10) . .
N4 Pd2 Pd1 170.09(10) . .
N6 Pd2 Pd1 83.83(10) . .
P2 Pd2 Pd1 103.85(4) . .
N4 Pd2 H1 165.5 . .
N6 Pd2 H1 107.1 . .
P2 Pd2 H1 82.0 . .
Pd1 Pd2 H1 24.4 . .
O1 S1 O3 115.7(2) . .
O1 S1 O2 115.1(2) . .
O3 S1 O2 115.2(2) . .
O1 S1 C45 102.6(2) . .
O3 S1 C45 102.9(2) . .
O2 S1 C45 102.5(2) . .
C50 C52 C51 120.4(6) . .
C50 C52 H52 119.8 . .
C51 C52 H52 119.8 . .
C52 C51 C50 119.4(6) . 5_657
C52 C51 H51 120.3 . .
C50 C51 H51 120.3 5_657 .
C52 C50 C51 120.2(6) . 5_657
C52 C50 H50 119.9 . .
C51 C50 H50 119.9 5_657 .

loop_
_geom_bond_atom_site_label_1
_geom_bond_atom_site_label_2
_geom_bond_distance
_geom_bond_site_symmetry_2
C1 C2 1.402(6) .
C1 N3 1.408(5) .
C1 C6 1.408(6) .
C2 C3 1.407(6) .
C2 P1 1.797(4) .
C3 C4 1.394(6) .
C3 H3 0.9500 .
C4 C5 1.395(6) .
C4 C7 1.505(6) .
C5 C6 1.382(6) .
C5 H5 0.9500 .
C6 H6 0.9500 .
C7 H7A 0.9800 .
C7 H7B 0.9800 .
C7 H7C 0.9800 .
C8 C10 1.530(7) .
C8 C11 1.533(6) .
C8 P1 1.828(5) .
C8 H8 1.0000 .
C9 C12 1.533(6) .
C9 C13 1.545(6) .
C9 P1 1.834(4) .
C9 H9 1.0000 .
C10 H10A 0.9800 .
C10 H10B 0.9800 .
C10 H10C 0.9800 .
C11 H11A 0.9800 .
C11 H11B 0.9800 .
C11 H11C 0.9800 .
C12 H12A 0.9800 .
C12 H12B 0.9800 .
C12 H12C 0.9800 .
C13 H13A 0.9800 .
C13 H13B 0.9800 .
C13 H13C 0.9800 .
C14 N3 1.389(5) .
C14 C19 1.406(6) .
C14 C15 1.418(6) .
C15 C16 1.405(6) .
C15 C21 1.448(6) .
C16 C17 1.378(6) .
C16 H16 0.9500 .
C17 C18 1.395(6) .
C17 C20 1.515(6) .
C18 C19 1.381(6) .
C18 H18 0.9500 .
C19 H19 0.9500 .
C20 H20A 0.9800 .
C20 H20B 0.9800 .
C20 H20C 0.9800 .
C21 N5 1.284(5) .
C21 H21 0.9500 .
C22 N5 1.471(5) .
C22 C23 1.535(6) .
C22 H22A 0.9900 .
C22 H22B 0.9900 .
C23 N6 1.482(5) .
C23 H23A 0.9900 .
C23 H23B 0.9900 .
C24 N6 1.282(5) .
C24 C25 1.449(6) .
C24 H24 0.9500 .
C25 C30 1.406(6) .
C25 C26 1.425(6) .
C26 N4 1.387(5) .
C26 C27 1.406(6) .
C27 C28 1.374(6) .
C27 H27 0.9500 .
C28 C29 1.411(6) .
C28 H28 0.9500 .
C29 C30 1.373(6) .
C29 C31 1.503(6) .
C30 H30 0.9500 .
C31 H31A 0.9800 .
C31 H31B 0.9800 .
C31 H31C 0.9800 .
C32 C33 1.399(6) .
C32 C37 1.405(6) .
C32 N4 1.419(5) .
C33 C34 1.402(6) .
C33 P2 1.800(4) .
C34 C35 1.387(6) .
C34 H34 0.9500 .
C35 C36 1.397(6) .
C35 C38 1.510(6) .
C36 C37 1.373(6) .
C36 H36 0.9500 .
C37 H37 0.9500 .
C38 H38A 0.9800 .
C38 H38B 0.9800 .
C38 H38C 0.9800 .
C39 C40 1.532(6) .
C39 C41 1.534(6) .
C39 P2 1.840(5) .
C39 H39 1.0000 .
C40 H40A 0.9800 .
C40 H40B 0.9800 .
C40 H40C 0.9800 .
C41 H41A 0.9800 .
C41 H41B 0.9800 .
C41 H41C 0.9800 .
C42 C44 1.532(6) .
C42 C43 1.539(6) .
C42 P2 1.832(4) .
C42 H42 1.0000 .
C43 H43A 0.9800 .
C43 H43B 0.9800 .
C43 H43C 0.9800 .
C44 H44A 0.9800 .
C44 H44B 0.9800 .
C44 H44C 0.9800 .
C45 F2 1.333(6) .
C45 F1 1.336(5) .
C45 F3 1.338(6) .
C45 S1 1.817(5) .
N3 Pd1 2.035(3) .
N4 Pd2 2.033(3) .
N5 Pd1 2.092(3) .
N6 Pd2 2.085(3) .
O1 S1 1.431(3) .
O2 S1 1.443(3) .
O3 S1 1.439(3) .
P1 Pd1 2.2269(12) .
P2 Pd2 2.2196(12) .
Pd1 Pd2 2.9774(8) .
Pd1 H1 1.6306 .
Pd2 H1 1.6409 .
C52 C50 1.372(9) .
C52 C51 1.378(8) .
C52 H52 0.9500 .
C51 C50 1.392(9) 5_657
C51 H51 0.9500 .
C50 C51 1.392(9) 5_657
C50 H50 0.9500 .
